data_7120960
loop_
_publ_author_name
'Yan, Jun'
'Shi, Kuangxi'
'Zhao, Chengtao'
'Ding, Liyuan'
'Jiang, Shengsheng'
'Yang, Limin'
'Zhong, Guofu'

_publ_section_title
;
 NHC-catalyzed [4+2] cycloaddition reactions for the synthesis of
 3'-spirocyclic oxindoles via a C-F bond cleavage protocol.
;
_journal_issue 13
_journal_name_full 'Chemical communications (Cambridge, England)'
_journal_page_first 1567
_journal_page_last 1570
_journal_paper_doi 10.1039/c7cc08048d
_journal_volume 54
_journal_year 2018
_chemical_absolute_configuration ad
_chemical_formula_moiety 'C37 H26 Br N O3'
_chemical_formula_sum 'C37 H26 Br N O3'
_chemical_formula_weight 612.50
_space_group_IT_number 18
_space_group_name_Hall 'P 2 2ab'
_space_group_name_H-M_alt 'P 21 21 2'
_symmetry_cell_setting orthorhombic
_symmetry_space_group_name_Hall 'P 2 2ab'
_symmetry_space_group_name_H-M 'P 21 21 2'
_atom_sites_solution_hydrogens geom
_atom_sites_solution_primary direct
_atom_sites_solution_secondary difmap
_audit_creation_method SHELXL-97
_audit_update_record
;
2017-05-02 deposited with the CCDC.
2017-12-07 downloaded from the CCDC.
;
_cell_angle_alpha 90.00
_cell_angle_beta 90.00
_cell_angle_gamma 90.00
_cell_formula_units_Z 4
_cell_length_a 18.0961(5)
_cell_length_b 18.4979(11)
_cell_length_c 9.1885(11)
_cell_measurement_reflns_used 14356
_cell_measurement_temperature 296(2)
_cell_measurement_theta_max 27.5
_cell_measurement_theta_min 3.1
_cell_volume 3075.8(4)
_computing_cell_refinement 'PROCESS-AUTO  (Rigaku,2006)'
_computing_data_collection 'PROCESS-AUTO  (Rigaku,2006)'
_computing_data_reduction 'CrystalStructure (Rigaku,2007)'
_computing_molecular_graphics 'Ortep3 for windows (Farrugia,1997)'
_computing_publication_material 'WinGX (Farrugia, 1999)'
_computing_structure_refinement 'SHELXL-97 (Sheldrick, 2014)'
_computing_structure_solution 'SHELXS-97 (Sheldrick, 2014)'
_diffrn_ambient_temperature 296(2)
_diffrn_detector_area_resol_mean 10.00
_diffrn_measured_fraction_theta_full 0.996
_diffrn_measured_fraction_theta_max 0.996
_diffrn_measurement_device_type 'Rigaku RAXIS-RAPID/ZJUG'
_diffrn_measurement_method \w
_diffrn_radiation_monochromator graphite
_diffrn_radiation_source 'rotating anode'
_diffrn_radiation_type MoK\a
_diffrn_radiation_wavelength 0.71073
_diffrn_reflns_av_R_equivalents 0.0000
_diffrn_reflns_av_sigmaI/netI 0.1688
_diffrn_reflns_limit_h_max 23
_diffrn_reflns_limit_h_min -23
_diffrn_reflns_limit_k_max 23
_diffrn_reflns_limit_k_min 0
_diffrn_reflns_limit_l_max 11
_diffrn_reflns_limit_l_min 0
_diffrn_reflns_number 7016
_diffrn_reflns_theta_full 27.47
_diffrn_reflns_theta_max 27.47
_diffrn_reflns_theta_min 3.13
_exptl_absorpt_coefficient_mu 1.373
_exptl_absorpt_correction_T_max 0.7153
_exptl_absorpt_correction_T_min 0.6400
_exptl_absorpt_correction_type multi-scan
_exptl_absorpt_process_details 'Higashi, T.(1995)'
_exptl_crystal_colour colorless
_exptl_crystal_density_diffrn 1.323
_exptl_crystal_density_method 'not measured'
_exptl_crystal_description chunk
_exptl_crystal_F_000 1256
_exptl_crystal_size_max 0.33
_exptl_crystal_size_mid 0.27
_exptl_crystal_size_min 0.25
_refine_diff_density_max 0.434
_refine_diff_density_min -0.302
_refine_diff_density_rms 0.070
_refine_ls_abs_structure_details 'Flack H D (1983), Acta Cryst. A39, 876-881'
_refine_ls_abs_structure_Flack 0.039(15)
_refine_ls_extinction_method none
_refine_ls_goodness_of_fit_ref 1.007
_refine_ls_hydrogen_treatment constr
_refine_ls_matrix_type full
_refine_ls_number_parameters 379
_refine_ls_number_reflns 7016
_refine_ls_number_restraints 0
_refine_ls_restrained_S_all 1.007
_refine_ls_R_factor_all 0.2007
_refine_ls_R_factor_gt 0.0917
_refine_ls_shift/su_max 0.000
_refine_ls_shift/su_mean 0.000
_refine_ls_structure_factor_coef Fsqd
_refine_ls_weighting_details 'calc w=1/[\s^2^(Fo^2^)+(0.0807P)^2^+0.0000P] where P=(Fo^2^+2Fc^2^)/3'
_refine_ls_weighting_scheme calc
_refine_ls_wR_factor_gt 0.1587
_refine_ls_wR_factor_ref 0.1935
_reflns_number_gt 3202
_reflns_number_total 7016
_reflns_threshold_expression >2sigma(I)
_cod_data_source_file c7cc08048d2.cif
_cod_data_source_block yj-br-sq
_cod_depositor_comments 'Adding full bibliography for 7120960.cif.'
_cod_database_code 7120960

loop_
_symmetry_equiv_pos_as_xyz
'x, y, z'
'-x, -y, z'
'x+1/2, -y+1/2, -z'
'-x+1/2, y+1/2, -z'

loop_
_atom_site_label
_atom_site_type_symbol
_atom_site_fract_x
_atom_site_fract_y
_atom_site_fract_z
_atom_site_U_iso_or_equiv
_atom_site_adp_type
_atom_site_occupancy
_atom_site_symmetry_multiplicity
_atom_site_calc_flag
_atom_site_refinement_flags
C1 C 0.7100(4) 0.3915(4) 0.5819(7) 0.0405(17) Uani 1 1 d .
C2 C 0.6922(3) 0.3815(3) 0.4242(6) 0.0339(16) Uani 1 1 d .
C3 C 0.7331(4) 0.3919(3) 0.3027(8) 0.0454(16) Uani 1 1 d .
C4 C 0.7029(5) 0.3789(4) 0.1639(8) 0.057(2) Uani 1 1 d .
H4 H 0.7303 0.3871 0.0799 0.069 Uiso 1 1 calc R
C5 C 0.6307(5) 0.3532(4) 0.1568(7) 0.059(2) Uani 1 1 d .
H5 H 0.6101 0.3442 0.0659 0.071 Uiso 1 1 calc R
C6 C 0.5892(4) 0.3408(3) 0.2778(6) 0.0442(17) Uani 1 1 d .
H6 H 0.5413 0.3228 0.2703 0.053 Uiso 1 1 calc R
C7 C 0.6204(4) 0.3557(3) 0.4132(6) 0.0373(16) Uani 1 1 d .
C8 C 0.6422(4) 0.3606(3) 0.6602(7) 0.0437(17) Uani 1 1 d .
C9 C 0.8085(4) 0.3544(4) 0.7459(7) 0.0471(19) Uani 1 1 d .
C10 C 0.8017(3) 0.4251(4) 0.8163(7) 0.0533(18) Uani 1 1 d .
H10 H 0.8253 0.4312 0.9054 0.064 Uiso 1 1 calc R
C11 C 0.7649(4) 0.4807(4) 0.7636(7) 0.0429(18) Uani 1 1 d .
C12 C 0.7220(4) 0.4712(3) 0.6225(7) 0.0438(18) Uani 1 1 d .
H12A H 0.7486 0.4950 0.5444 0.053 Uiso 1 1 calc R
H12B H 0.6743 0.4947 0.6320 0.053 Uiso 1 1 calc R
C13 C 0.7640(4) 0.5544(4) 0.8311(8) 0.055(2) Uani 1 1 d .
C14 C 0.7417(6) 0.6132(5) 0.7585(11) 0.101(4) Uani 1 1 d .
H14 H 0.7238 0.6083 0.6641 0.121 Uiso 1 1 calc R
C15 C 0.7449(7) 0.6820(6) 0.8224(15) 0.148(6) Uani 1 1 d .
H15 H 0.7294 0.7220 0.7694 0.178 Uiso 1 1 calc R
C16 C 0.7700(7) 0.6912(6) 0.9591(10) 0.099(4) Uani 1 1 d .
H16 H 0.7707 0.7368 1.0019 0.118 Uiso 1 1 calc R
C17 C 0.7935(9) 0.6344(6) 1.0297(11) 0.154(7) Uani 1 1 d .
H17 H 0.8141 0.6403 1.1217 0.185 Uiso 1 1 calc R
C18 C 0.7882(7) 0.5639(5) 0.9693(10) 0.126(5) Uani 1 1 d .
H18 H 0.8014 0.5240 1.0251 0.151 Uiso 1 1 calc R
C19 C 0.5168(3) 0.3083(3) 0.5773(7) 0.0395(16) Uani 1 1 d .
C20 C 0.4918(4) 0.3147(5) 0.7403(7) 0.054(2) Uani 1 1 d .
C21 C 0.4832(4) 0.3817(5) 0.7977(8) 0.074(2) Uani 1 1 d .
H21 H 0.4957 0.4227 0.7443 0.088 Uiso 1 1 calc R
C22 C 0.4554(5) 0.3879(7) 0.9381(11) 0.094(3) Uani 1 1 d .
H22 H 0.4498 0.4330 0.9814 0.113 Uiso 1 1 calc R
C23 C 0.4362(6) 0.3253(10) 1.0127(11) 0.115(5) Uani 1 1 d .
H23 H 0.4169 0.3288 1.1062 0.138 Uiso 1 1 calc R
C24 C 0.4447(7) 0.2626(8) 0.9545(12) 0.122(5) Uani 1 1 d .
H24 H 0.4329 0.2215 1.0079 0.146 Uiso 1 1 calc R
C25 C 0.4702(4) 0.2556(6) 0.8184(8) 0.084(3) Uani 1 1 d .
H25 H 0.4733 0.2099 0.7766 0.101 Uiso 1 1 calc R
C26 C 0.5344(4) 0.2293(4) 0.5321(7) 0.0455(18) Uani 1 1 d .
C27 C 0.5893(4) 0.1930(5) 0.6084(10) 0.074(2) Uani 1 1 d .
H27 H 0.6133 0.2157 0.6853 0.089 Uiso 1 1 calc R
C28 C 0.6087(6) 0.1219(5) 0.5696(13) 0.097(3) Uani 1 1 d .
H28 H 0.6447 0.0976 0.6231 0.117 Uiso 1 1 calc R
C29 C 0.5763(6) 0.0884(6) 0.4569(12) 0.096(3) Uani 1 1 d .
H29 H 0.5912 0.0422 0.4297 0.115 Uiso 1 1 calc R
C30 C 0.5220(6) 0.1222(5) 0.3835(10) 0.091(3) Uani 1 1 d .
H30 H 0.4980 0.0984 0.3080 0.110 Uiso 1 1 calc R
C31 C 0.5010(5) 0.1939(4) 0.4200(8) 0.064(2) Uani 1 1 d .
H31 H 0.4642 0.2169 0.3668 0.077 Uiso 1 1 calc R
C32 C 0.4530(4) 0.3429(4) 0.4929(7) 0.0421(17) Uani 1 1 d .
C33 C 0.3851(4) 0.3078(4) 0.4817(9) 0.062(2) Uani 1 1 d .
H33 H 0.3787 0.2627 0.5244 0.074 Uiso 1 1 calc R
C34 C 0.3269(5) 0.3398(5) 0.4074(9) 0.072(2) Uani 1 1 d .
H34 H 0.2825 0.3149 0.3982 0.086 Uiso 1 1 calc R
C35 C 0.3334(5) 0.4055(4) 0.3489(8) 0.064(2) Uani 1 1 d .
H35 H 0.2934 0.4262 0.3007 0.076 Uiso 1 1 calc R
C36 C 0.3982(4) 0.4425(4) 0.3594(8) 0.059(2) Uani 1 1 d .
H36 H 0.4029 0.4880 0.3172 0.071 Uiso 1 1 calc R
C37 C 0.4582(4) 0.4115(4) 0.4346(7) 0.0457(17) Uani 1 1 d .
H37 H 0.5018 0.4375 0.4452 0.055 Uiso 1 1 calc R
N1 N 0.5869(3) 0.3488(3) 0.5543(5) 0.0368(13) Uani 1 1 d .
O1 O 0.6402(2) 0.3452(3) 0.7867(4) 0.0580(14) Uani 1 1 d .
O2 O 0.7711(2) 0.3456(2) 0.6184(4) 0.0430(11) Uani 1 1 d .
O3 O 0.8483(3) 0.3080(3) 0.7875(6) 0.0772(17) Uani 1 1 d .
Br1 Br 0.83246(5) 0.42324(5) 0.31245(9) 0.0750(3) Uani 1 1 d .

loop_
_atom_site_aniso_label
_atom_site_aniso_U_11
_atom_site_aniso_U_22
_atom_site_aniso_U_33
_atom_site_aniso_U_23
_atom_site_aniso_U_13
_atom_site_aniso_U_12
C1 0.037(4) 0.046(4) 0.039(4) 0.001(3) -0.004(3) 0.004(3)
C2 0.036(4) 0.040(4) 0.026(3) 0.003(3) 0.002(3) -0.004(3)
C3 0.041(4) 0.043(4) 0.053(4) -0.001(4) 0.007(4) -0.010(3)
C4 0.065(5) 0.064(5) 0.043(5) 0.000(4) 0.021(4) -0.001(4)
C5 0.083(6) 0.072(6) 0.022(4) -0.008(3) -0.001(4) 0.005(5)
C6 0.058(5) 0.049(4) 0.026(4) -0.006(3) -0.008(3) 0.005(4)
C7 0.052(5) 0.027(4) 0.033(4) 0.007(3) 0.003(3) 0.014(3)
C8 0.048(4) 0.044(4) 0.039(4) 0.007(3) 0.004(3) -0.008(3)
C9 0.047(5) 0.063(5) 0.032(4) 0.000(4) 0.005(3) -0.005(4)
C10 0.043(4) 0.079(5) 0.038(4) 0.005(5) -0.009(3) -0.004(4)
C11 0.049(5) 0.049(5) 0.031(4) -0.004(3) -0.001(3) -0.009(4)
C12 0.046(4) 0.045(4) 0.040(4) 0.003(3) 0.003(3) 0.004(3)
C13 0.058(5) 0.064(5) 0.044(4) -0.002(4) 0.001(4) -0.023(4)
C14 0.155(10) 0.064(6) 0.085(6) -0.015(5) -0.050(7) 0.022(6)
C15 0.220(15) 0.063(7) 0.161(12) -0.033(8) -0.102(12) 0.035(8)
C16 0.169(11) 0.077(7) 0.049(5) -0.008(5) 0.011(6) -0.025(7)
C17 0.33(2) 0.075(8) 0.060(6) -0.008(6) -0.058(9) -0.041(10)
C18 0.246(15) 0.057(6) 0.074(6) -0.003(5) -0.069(8) -0.007(7)
C19 0.028(4) 0.044(4) 0.046(4) -0.004(3) -0.002(3) -0.011(3)
C20 0.039(4) 0.093(6) 0.031(4) -0.015(4) 0.012(3) -0.011(4)
C21 0.060(5) 0.112(7) 0.048(5) -0.032(5) 0.006(4) -0.003(5)
C22 0.061(6) 0.139(10) 0.083(7) -0.059(7) -0.003(5) -0.009(6)
C23 0.072(7) 0.220(16) 0.052(6) -0.020(9) 0.036(5) -0.037(9)
C24 0.149(12) 0.142(11) 0.075(8) -0.011(8) 0.046(8) -0.045(9)
C25 0.080(6) 0.136(8) 0.036(4) 0.020(5) 0.010(5) -0.040(6)
C26 0.045(5) 0.046(4) 0.045(4) 0.008(4) 0.006(4) 0.007(4)
C27 0.061(6) 0.069(6) 0.092(6) 0.000(5) -0.018(5) -0.003(5)
C28 0.085(7) 0.054(6) 0.153(10) 0.011(7) -0.040(7) 0.014(5)
C29 0.085(7) 0.067(6) 0.134(8) -0.019(7) -0.026(7) 0.031(6)
C30 0.113(9) 0.086(7) 0.076(6) -0.025(5) -0.018(6) 0.009(6)
C31 0.075(6) 0.062(5) 0.055(5) -0.019(4) -0.019(4) 0.009(5)
C32 0.041(4) 0.050(5) 0.035(4) -0.010(3) 0.002(3) 0.004(4)
C33 0.050(5) 0.050(5) 0.084(6) -0.015(4) 0.001(4) -0.012(4)
C34 0.038(5) 0.077(6) 0.102(6) -0.031(5) -0.015(5) 0.016(5)
C35 0.059(5) 0.049(5) 0.083(6) -0.023(4) -0.022(5) 0.023(5)
C36 0.062(5) 0.039(4) 0.076(5) -0.014(4) -0.012(4) 0.010(4)
C37 0.048(4) 0.043(4) 0.046(4) -0.009(4) 0.001(3) 0.003(4)
N1 0.037(3) 0.051(3) 0.022(3) 0.001(3) 0.001(2) 0.003(3)
O1 0.057(3) 0.087(4) 0.030(3) 0.009(3) 0.002(2) -0.016(3)
O2 0.045(3) 0.045(3) 0.040(2) -0.006(2) 0.001(2) 0.008(2)
O3 0.085(4) 0.076(4) 0.071(3) 0.008(3) -0.022(3) 0.039(3)
Br1 0.0577(5) 0.0932(6) 0.0742(5) 0.0028(5) 0.0212(5) -0.0206(5)

loop_
_atom_type_symbol
_atom_type_description
_atom_type_scat_dispersion_real
_atom_type_scat_dispersion_imag
_atom_type_scat_source
C C 0.0033 0.0016 'International Tables Vol C Tables 4.2.6.8 and 6.1.1.4'
H H 0.0000 0.0000 'International Tables Vol C Tables 4.2.6.8 and 6.1.1.4'
N N 0.0061 0.0033 'International Tables Vol C Tables 4.2.6.8 and 6.1.1.4'
O O 0.0106 0.0060 'International Tables Vol C Tables 4.2.6.8 and 6.1.1.4'
Br Br -0.2901 2.4595 'International Tables Vol C Tables 4.2.6.8 and 6.1.1.4'

loop_
_geom_angle_atom_site_label_1
_geom_angle_atom_site_label_2
_geom_angle_atom_site_label_3
_geom_angle
O2 C1 C2 108.7(5)
O2 C1 C8 106.6(5)
C2 C1 C8 103.7(5)
O2 C1 C12 113.7(5)
C2 C1 C12 112.6(5)
C8 C1 C12 110.9(6)
C3 C2 C7 120.0(6)
C3 C2 C1 131.7(6)
C7 C2 C1 108.3(5)
C2 C3 C4 120.7(6)
C2 C3 Br1 121.6(5)
C4 C3 Br1 117.7(5)
C5 C4 C3 117.7(6)
C5 C4 H4 121.1
C3 C4 H4 121.1
C6 C5 C4 122.5(7)
C6 C5 H5 118.7
C4 C5 H5 118.7
C5 C6 C7 118.1(6)
C5 C6 H6 120.9
C7 C6 H6 120.9
C2 C7 C6 120.8(6)
C2 C7 N1 111.0(5)
C6 C7 N1 128.1(6)
O1 C8 N1 127.6(6)
O1 C8 C1 124.7(6)
N1 C8 C1 107.5(5)
O3 C9 O2 119.5(7)
O3 C9 C10 123.7(6)
O2 C9 C10 116.5(7)
C11 C10 C9 125.2(6)
C11 C10 H10 117.4
C9 C10 H10 117.4
C10 C11 C13 124.3(7)
C10 C11 C12 118.8(6)
C13 C11 C12 116.9(6)
C11 C12 C1 113.0(5)
C11 C12 H12A 109.0
C1 C12 H12A 109.0
C11 C12 H12B 109.0
C1 C12 H12B 109.0
H12A C12 H12B 107.8
C14 C13 C18 117.3(8)
C14 C13 C11 122.4(7)
C18 C13 C11 120.3(8)
C13 C14 C15 121.1(9)
C13 C14 H14 119.5
C15 C14 H14 119.5
C16 C15 C14 121.3(10)
C16 C15 H15 119.4
C14 C15 H15 119.4
C17 C16 C15 118.1(10)
C17 C16 H16 120.9
C15 C16 H16 120.9
C16 C17 C18 121.5(9)
C16 C17 H17 119.3
C18 C17 H17 119.3
C13 C18 C17 120.5(9)
C13 C18 H18 119.7
C17 C18 H18 119.7
N1 C19 C32 111.2(5)
N1 C19 C26 105.1(5)
C32 C19 C26 114.4(5)
N1 C19 C20 110.1(5)
C32 C19 C20 103.6(5)
C26 C19 C20 112.7(6)
C21 C20 C25 119.7(7)
C21 C20 C19 118.3(7)
C25 C20 C19 121.6(7)
C20 C21 C22 118.5(9)
C20 C21 H21 120.7
C22 C21 H21 120.7
C21 C22 C23 118.7(10)
C21 C22 H22 120.7
C23 C22 H22 120.7
C24 C23 C22 121.1(9)
C24 C23 H23 119.4
C22 C23 H23 119.4
C23 C24 C25 121.1(12)
C23 C24 H24 119.5
C25 C24 H24 119.5
C24 C25 C20 120.8(10)
C24 C25 H25 119.6
C20 C25 H25 119.6
C31 C26 C27 117.8(7)
C31 C26 C19 124.3(6)
C27 C26 C19 117.9(7)
C26 C27 C28 120.2(9)
C26 C27 H27 119.9
C28 C27 H27 119.9
C29 C28 C27 121.1(9)
C29 C28 H28 119.4
C27 C28 H28 119.4
C28 C29 C30 119.4(9)
C28 C29 H29 120.3
C30 C29 H29 120.3
C29 C30 C31 120.8(9)
C29 C30 H30 119.6
C31 C30 H30 119.6
C26 C31 C30 120.6(8)
C26 C31 H31 119.7
C30 C31 H31 119.7
C37 C32 C33 117.3(7)
C37 C32 C19 122.0(6)
C33 C32 C19 120.6(7)
C34 C33 C32 120.5(8)
C34 C33 H33 119.7
C32 C33 H33 119.7
C35 C34 C33 121.3(8)
C35 C34 H34 119.4
C33 C34 H34 119.4
C34 C35 C36 120.4(8)
C34 C35 H35 119.8
C36 C35 H35 119.8
C35 C36 C37 119.5(7)
C35 C36 H36 120.2
C37 C36 H36 120.2
C32 C37 C36 120.9(7)
C32 C37 H37 119.6
C36 C37 H37 119.6
C8 N1 C7 108.1(5)
C8 N1 C19 125.7(5)
C7 N1 C19 122.1(5)
C9 O2 C1 120.9(5)

loop_
_geom_bond_atom_site_label_1
_geom_bond_atom_site_label_2
_geom_bond_distance
C1 O2 1.434(7)
C1 C2 1.495(8)
C1 C8 1.532(8)
C1 C12 1.537(9)
C2 C3 1.353(8)
C2 C7 1.389(8)
C3 C4 1.408(10)
C3 Br1 1.892(6)
C4 C5 1.391(10)
C4 H4 0.9300
C5 C6 1.362(9)
C5 H5 0.9300
C6 C7 1.394(8)
C6 H6 0.9300
C7 N1 1.436(7)
C8 O1 1.197(7)
C8 N1 1.413(8)
C9 O3 1.184(8)
C9 O2 1.363(8)
C9 C10 1.463(10)
C10 C11 1.319(9)
C10 H10 0.9300
C11 C13 1.497(9)
C11 C12 1.521(9)
C12 H12A 0.9700
C12 H12B 0.9700
C13 C14 1.338(10)
C13 C18 1.355(11)
C14 C15 1.404(12)
C14 H14 0.9300
C15 C16 1.346(14)
C15 H15 0.9300
C16 C17 1.306(13)
C16 H16 0.9300
C17 C18 1.420(12)
C17 H17 0.9300
C18 H18 0.9300
C19 N1 1.489(8)
C19 C32 1.530(9)
C19 C26 1.552(9)
C19 C20 1.570(9)
C20 C21 1.356(10)
C20 C25 1.365(11)
C21 C22 1.389(12)
C21 H21 0.9300
C22 C23 1.390(16)
C22 H22 0.9300
C23 C24 1.286(16)
C23 H23 0.9300
C24 C25 1.340(12)
C24 H24 0.9300
C25 H25 0.9300
C26 C31 1.362(9)
C26 C27 1.389(10)
C27 C28 1.407(11)
C27 H27 0.9300
C28 C29 1.342(12)
C28 H28 0.9300
C29 C30 1.346(12)
C29 H29 0.9300
C30 C31 1.419(10)
C30 H30 0.9300
C31 H31 0.9300
C32 C37 1.381(9)
C32 C33 1.393(10)
C33 C34 1.387(10)
C33 H33 0.9300
C34 C35 1.335(10)
C34 H34 0.9300
C35 C36 1.361(10)
C35 H35 0.9300
C36 C37 1.409(9)
C36 H36 0.9300
C37 H37 0.9300

loop_
_geom_torsion_atom_site_label_1
_geom_torsion_atom_site_label_2
_geom_torsion_atom_site_label_3
_geom_torsion_atom_site_label_4
_geom_torsion
O2 C1 C2 C3 -59.7(9)
C8 C1 C2 C3 -172.9(7)
C12 C1 C2 C3 67.1(9)
O2 C1 C2 C7 118.9(6)
C8 C1 C2 C7 5.8(7)
C12 C1 C2 C7 -114.2(6)
C7 C2 C3 C4 1.9(10)
C1 C2 C3 C4 -179.6(7)
C7 C2 C3 Br1 -177.4(5)
C1 C2 C3 Br1 1.1(10)
C2 C3 C4 C5 -1.7(10)
Br1 C3 C4 C5 177.6(5)
C3 C4 C5 C6 0.2(11)
C4 C5 C6 C7 1.1(11)
C3 C2 C7 C6 -0.5(9)
C1 C2 C7 C6 -179.4(6)
C3 C2 C7 N1 -179.9(6)
C1 C2 C7 N1 1.3(7)
C5 C6 C7 C2 -0.9(9)
C5 C6 C7 N1 178.3(7)
O2 C1 C8 O1 49.9(9)
C2 C1 C8 O1 164.5(7)
C12 C1 C8 O1 -74.4(8)
O2 C1 C8 N1 -125.5(5)
C2 C1 C8 N1 -10.9(7)
C12 C1 C8 N1 110.2(6)
O3 C9 C10 C11 171.4(7)
O2 C9 C10 C11 -2.5(10)
C9 C10 C11 C13 -174.6(6)
C9 C10 C11 C12 3.4(10)
C10 C11 C12 C1 16.1(9)
C13 C11 C12 C1 -165.8(6)
O2 C1 C12 C11 -36.1(8)
C2 C1 C12 C11 -160.2(5)
C8 C1 C12 C11 84.1(7)
C10 C11 C13 C14 163.3(9)
C12 C11 C13 C14 -14.8(11)
C10 C11 C13 C18 -14.8(12)
C12 C11 C13 C18 167.1(9)
C18 C13 C14 C15 1.3(16)
C11 C13 C14 C15 -176.8(10)
C13 C14 C15 C16 0(2)
C14 C15 C16 C17 2(2)
C15 C16 C17 C18 -4(2)
C14 C13 C18 C17 -3.7(17)
C11 C13 C18 C17 174.5(11)
C16 C17 C18 C13 5(2)
N1 C19 C20 C21 55.4(9)
C32 C19 C20 C21 -63.5(8)
C26 C19 C20 C21 172.4(6)
N1 C19 C20 C25 -132.6(7)
C32 C19 C20 C25 108.5(8)
C26 C19 C20 C25 -15.7(9)
C25 C20 C21 C22 2.8(11)
C19 C20 C21 C22 174.9(7)
C20 C21 C22 C23 -1.3(13)
C21 C22 C23 C24 0.9(17)
C22 C23 C24 C25 -2(2)
C23 C24 C25 C20 3.6(19)
C21 C20 C25 C24 -4.0(13)
C19 C20 C25 C24 -175.8(9)
N1 C19 C26 C31 -117.3(7)
C32 C19 C26 C31 4.9(9)
C20 C19 C26 C31 122.8(7)
N1 C19 C26 C27 60.8(7)
C32 C19 C26 C27 -177.0(6)
C20 C19 C26 C27 -59.1(8)
C31 C26 C27 C28 -0.3(12)
C19 C26 C27 C28 -178.5(8)
C26 C27 C28 C29 1.7(15)
C27 C28 C29 C30 -2.9(17)
C28 C29 C30 C31 2.7(16)
C27 C26 C31 C30 0.1(11)
C19 C26 C31 C30 178.2(7)
C29 C30 C31 C26 -1.4(14)
N1 C19 C32 C37 -14.4(8)
C26 C19 C32 C37 -133.2(6)
C20 C19 C32 C37 103.7(7)
N1 C19 C32 C33 170.5(6)
C26 C19 C32 C33 51.7(8)
C20 C19 C32 C33 -71.3(8)
C37 C32 C33 C34 3.5(10)
C19 C32 C33 C34 178.8(6)
C32 C33 C34 C35 -2.2(11)
C33 C34 C35 C36 0.9(11)
C34 C35 C36 C37 -1.0(10)
C33 C32 C37 C36 -3.8(10)
C19 C32 C37 C36 -179.0(6)
C35 C36 C37 C32 2.6(10)
O1 C8 N1 C7 -163.2(7)
C1 C8 N1 C7 11.9(7)
O1 C8 N1 C19 -5.9(11)
C1 C8 N1 C19 169.3(5)
C2 C7 N1 C8 -8.5(7)
C6 C7 N1 C8 172.2(6)
C2 C7 N1 C19 -166.9(5)
C6 C7 N1 C19 13.9(9)
C32 C19 N1 C8 143.4(6)
C26 C19 N1 C8 -92.3(7)
C20 C19 N1 C8 29.3(9)
C32 C19 N1 C7 -62.2(7)
C26 C19 N1 C7 62.1(7)
C20 C19 N1 C7 -176.3(6)
O3 C9 O2 C1 165.0(6)
C10 C9 O2 C1 -20.8(8)
C2 C1 O2 C9 166.3(5)
C8 C1 O2 C9 -82.4(7)
C12 C1 O2 C9 40.1(8)
